data_4030889
loop_
_publ_author_name
'Schimek, G. L.'
'Young, D. M.'
'Kolis, J. W.'

_publ_section_title
;
 (NH4)[La(NH3)9]S5S : A lanthanum ammine salt of a peculiarly disordered
 S5 (2-) chain
;
_journal_name_full 'European Journal of Solid State and Inorganic Chemistry'
_journal_page_first 1037
_journal_page_last 1050
_journal_volume 34
_journal_year 1997
_chemical_formula_sum 'H31 La N10 S6'
_chemical_formula_weight 502.6
_space_group_IT_number 62
_symmetry_cell_setting orthorhombic
_symmetry_Int_Tables_number 62
_symmetry_space_group_name_Hall '-P 2ac 2n'
_symmetry_space_group_name_H-M 'P n m a'
_cell_angle_alpha 90
_cell_angle_beta 90
_cell_angle_gamma 90
_cell_formula_units_Z 4
_cell_length_a 16.622(4)
_cell_length_b 15.739(3)
_cell_length_c 7.626(2)
_cell_volume 1995.1(8)
_diffrn_ambient_temperature 293
_diffrn_radiation_probe x-ray
_diffrn_radiation_type MoK\a
_diffrn_radiation_wavelength 0.71073
_exptl_absorpt_coefficient_mu 2.77
_exptl_crystal_density_diffrn 1.67
_exptl_crystal_F_000 1016
_refine_ls_goodness_of_fit_ref 1.91
_refine_ls_number_parameters 104
_refine_ls_number_reflns 1478
_refine_ls_R_factor_gt 0.0315
_refine_ls_wR_factor_gt 0.0339
_cod_data_source_file EJSSIC-1997-34-1037-1050.cif
_cod_data_source_block N10H31S6La
_cod_database_code 4030889

loop_
_symmetry_equiv_pos_site_id
_symmetry_equiv_pos_as_xyz
1 x,y,z
2 1/2-x,-y,1/2+z
3 1/2+x,1/2-y,1/2-z
4 -x,1/2+y,-z
5 -x,-y,-z
6 1/2+x,y,1/2-z
7 1/2-x,1/2+y,1/2+z
8 x,1/2-y,z

loop_
_atom_site_label
_atom_site_type_symbol
_atom_site_thermal_displace_type
_atom_site_fract_x
_atom_site_fract_y
_atom_site_fract_z
_atom_site_occupancy
_atom_site_U_iso_or_equiv
_atom_site_calc_flag
_atom_site_refinement_flags
_atom_site_disorder_assembly
_atom_site_disorder_group
La La Uiso 0.23860(10) 0.25000 0.03180(10) 1.000 0.0150(10) . . . .
N1 N Uiso 0.0752(4) 0.25000 0.0559(9) 1.000 0.037(3) . . . .
N2 N Uiso 0.3414(4) 0.25000 -0.2373(8) 1.000 0.022(2) . . . .
N3 N Uiso 0.3618(4) 0.25000 0.2630(9) 1.000 0.033(2) . . . .
N4 N Uiso 0.1727(3) 0.1430(3) -0.2066(6) 1.000 0.024(2) . . . .
N5 N Uiso 0.3221(3) 0.1009(3) 0.0196(6) 1.000 0.037(2) . . . .
N6 N Uiso 0.1880(3) 0.1448(3) 0.2877(6) 1.000 0.025(2) . . . .
S1 S Uiso 0.16170(10) 0.54990(10) 0.0439(2) 1.000 0.0360(10) . . . .
S2 S Uiso 0.0519(2) 0.5874(2) 0.0319(7) 0.500 0.0450(10) . . . .
S3 S Uiso 0.0039(2) 0.5406(2) -0.1961(5) 0.500 0.0410(10) . . . .
S4 S Uiso -0.0455(2) 0.4265(2) -0.1435(5) 0.500 0.0300(10) . . . .
S5 S Uiso 0.52920(10) 0.25000 -0.0229(3) 1.000 0.0360(10) . . . .
N7 N Uiso -0.0141(10) 0.4561(13) 0.374(2) 0.500 0.121(10) . . . .

loop_
_atom_type_symbol
_atom_type_description
_atom_type_scat_dispersion_real
_atom_type_scat_dispersion_imag
_atom_type_scat_source
La La -0.2871 2.4523 ' International Tables Vol C Tables 4.2.6.8 and 6.1.1.4'
N N 0.0061 0.0033 ' International Tables Vol C Tables 4.2.6.8 and 6.1.1.4'
S S 0.1246 0.1234 ' International Tables Vol C Tables 4.2.6.8 and 6.1.1.4'

loop_
_geom_angle_atom_site_label_1
_geom_angle_atom_site_label_2
_geom_angle_atom_site_label_3
_geom_angle
_geom_angle_site_symmetry_1
_geom_angle_site_symmetry_2
_geom_angle_site_symmetry_3
_geom_angle_publ_flag
N1 La N2 133.7(2) . . . yes
N1 La N3 135.4(2) . . . yes
N1 La N4 69.02(15) . . . yes
N1 La N5 120.66(11) . . . yes
N1 La N6 68.88(15) . . . yes
N1 La N4 69.02(15) . . 8_555 yes
N1 La N5 120.66(11) . . 8_555 yes
N1 La N6 68.88(15) . . 8_555 yes
N2 La N3 91.0(2) . . . yes
N2 La N4 75.11(15) . . . yes
N2 La N5 69.41(12) . . . yes
N2 La N6 139.15(12) . . . yes
N2 La N4 75.11(15) . . 8_555 yes
N2 La N5 69.41(12) . . 8_555 yes
N2 La N6 139.15(12) . . 8_555 yes
N3 La N4 138.09(12) . . . yes
N3 La N5 68.70(12) . . . yes
N3 La N6 76.35(15) . . . yes
N3 La N4 138.09(12) . . 8_555 yes
N3 La N5 68.70(12) . . 8_555 yes
N3 La N6 76.35(15) . . 8_555 yes
N4 La N5 69.40(14) . . . yes
N4 La N6 88.73(14) . . . yes
N4 La N4 76.86(14) . . 8_555 yes
N4 La N5 135.85(14) . . 8_555 yes
N4 La N6 137.89(16) . . 8_555 yes
N5 La N6 69.81(14) . . . yes
N4 La N5 135.85(14) 8_555 . . yes
N5 La N5 118.68(16) . . 8_555 yes
N5 La N6 135.42(14) . . 8_555 yes
N4 La N6 137.89(16) 8_555 . . yes
N5 La N6 135.42(14) 8_555 . . yes
N6 La N6 75.85(14) . . 8_555 yes
N4 La N5 69.40(14) 8_555 . 8_555 yes
N4 La N6 88.73(14) 8_555 . 8_555 yes
N5 La N6 69.81(14) 8_555 . 8_555 yes
S2 S1 S4 24.82(19) . . 5_565 yes
S1 S2 S3 107.5(2) . . . yes
S2 S3 S4 108.1(2) . . . yes
S1 S4 S3 106.74(18) 5_565 . . yes

loop_
_geom_bond_atom_site_label_1
_geom_bond_atom_site_label_2
_geom_bond_distance
_geom_bond_site_symmetry_1
_geom_bond_site_symmetry_2
_geom_bond_publ_flag
La N1 2.722(7) . . yes
La N2 2.670(6) . . yes
La N3 2.702(7) . . yes
La N4 2.710(5) . . yes
La N5 2.728(5) . . yes
La N6 2.694(5) . . yes
La N4 2.710(5) . 8_555 yes
La N5 2.728(5) . 8_555 yes
La N6 2.694(5) . 8_555 yes
S1 S2 1.920(4) . . yes
S1 S4 2.108(4) . 5_565 yes
S2 S3 2.050(6) . . yes
S3 S4 2.015(5) . . yes

loop_
_geom_torsion_atom_site_label_1
_geom_torsion_atom_site_label_2
_geom_torsion_atom_site_label_3
_geom_torsion_atom_site_label_4
_geom_torsion
_geom_torsion_site_symmetry_1
_geom_torsion_site_symmetry_2
_geom_torsion_site_symmetry_3
_geom_torsion_site_symmetry_4
_geom_torsion_publ_flag
S4 S1 S2 S3 -135.3(4) 5_565 . . . no
S2 S1 S4 S3 113.1(4) . . 5_565 5_565 no
S1 S2 S3 S4 90.7(2) . . . . no
S2 S3 S4 S1 83.6(2) . . . 5_565 no
